data_7208215
loop_
_publ_author_name
'Sie, Ming-Jhe'
'Chang, Yin-Jui'
'Cheng, Po-Wen'
'Kuo, Po-Ting'
'Yeh, Chun-Wei'
'Cheng, Chi-Feng'
'Chen, Jhy-Der'
'Wang, Ju-Chun'

_publ_section_title
;
 Interpenetrated and polycatenated nets of Cd(ii) coordination networks
 from mixed N,N&#x2032;-dipyridyladipoamide and dicarboxylate ligands
;
_journal_issue 17
_journal_name_full CrystEngComm
_journal_page_first 5505
_journal_paper_doi 10.1039/c2ce25202c
_journal_volume 14
_journal_year 2012
_chemical_formula_sum 'C28 H30 Cd N4 O9'
_chemical_formula_weight 678.96
_chemical_name_systematic
;
?
;
_space_group_IT_number 14
_symmetry_cell_setting monoclinic
_symmetry_space_group_name_Hall '-P 2yn'
_symmetry_space_group_name_H-M 'P 1 21/n 1'
_atom_sites_solution_hydrogens geom
_atom_sites_solution_primary direct
_atom_sites_solution_secondary difmap
_audit_creation_method SHELXL-97
_cell_angle_alpha 90.00
_cell_angle_beta 109.1390(10)
_cell_angle_gamma 90.00
_cell_formula_units_Z 4
_cell_length_a 11.29900(10)
_cell_length_b 15.7788(2)
_cell_length_c 16.5709(2)
_cell_measurement_reflns_used 9942
_cell_measurement_temperature 296(2)
_cell_measurement_theta_max 28.296
_cell_measurement_theta_min 2.303
_cell_volume 2791.04(6)
_computing_cell_refinement 'SAINT V7.68A (Bruker AXS, 2010)'
_computing_data_collection 'APEX2 (Bruker AXS, 2010)'
_computing_data_reduction 'SAINT V7.68A (Bruker AXS, 2010)'
_computing_molecular_graphics 'SHELXTL (Sheldrick, 2008)'
_computing_publication_material 'SHELXTL (Sheldrick, 2008)'
_computing_structure_refinement 'SHELXL-97 (Sheldrick, 2008)'
_computing_structure_solution 'SHELXS-97 (Sheldrick, 2008)'
_diffrn_ambient_temperature 296(2)
_diffrn_measured_fraction_theta_full 1.000
_diffrn_measured_fraction_theta_max 1.000
_diffrn_measurement_device_type 'Bruker AXS APEX2'
_diffrn_measurement_method '\w and \f scans'
_diffrn_radiation_monochromator graphite
_diffrn_radiation_source 'fine-focus sealed tube'
_diffrn_radiation_type MoK\a
_diffrn_radiation_wavelength 0.71073
_diffrn_reflns_av_R_equivalents 0.0397
_diffrn_reflns_av_sigmaI/netI 0.0375
_diffrn_reflns_limit_h_max 14
_diffrn_reflns_limit_h_min -14
_diffrn_reflns_limit_k_max 20
_diffrn_reflns_limit_k_min -19
_diffrn_reflns_limit_l_max 21
_diffrn_reflns_limit_l_min -21
_diffrn_reflns_number 24807
_diffrn_reflns_theta_full 27.00
_diffrn_reflns_theta_max 27.00
_diffrn_reflns_theta_min 1.83
_exptl_absorpt_coefficient_mu 0.844
_exptl_absorpt_correction_T_max 1.0000
_exptl_absorpt_correction_T_min 0.8851
_exptl_absorpt_correction_type multi-scan
_exptl_absorpt_process_details 'SADABS V2008/1 (Bruker AXS, 2008)'
_exptl_crystal_colour colourless
_exptl_crystal_density_diffrn 1.616
_exptl_crystal_density_method 'not measured'
_exptl_crystal_description block
_exptl_crystal_F_000 1384
_exptl_crystal_size_max 0.30
_exptl_crystal_size_mid 0.25
_exptl_crystal_size_min 0.10
_refine_diff_density_max 0.694
_refine_diff_density_min -0.402
_refine_diff_density_rms 0.068
_refine_ls_extinction_method none
_refine_ls_goodness_of_fit_ref 1.020
_refine_ls_hydrogen_treatment mixed
_refine_ls_matrix_type full
_refine_ls_number_parameters 403
_refine_ls_number_reflns 6097
_refine_ls_number_restraints 8
_refine_ls_restrained_S_all 1.020
_refine_ls_R_factor_all 0.0486
_refine_ls_R_factor_gt 0.0310
_refine_ls_shift/su_max 0.001
_refine_ls_shift/su_mean 0.000
_refine_ls_structure_factor_coef Fsqd
_refine_ls_weighting_details 'calc w=1/[\s^2^(Fo^2^)+(0.0325P)^2^+1.2125P] where P=(Fo^2^+2Fc^2^)/3'
_refine_ls_weighting_scheme calc
_refine_ls_wR_factor_gt 0.0678
_refine_ls_wR_factor_ref 0.0748
_reflns_number_gt 4725
_reflns_number_total 6097
_reflns_threshold_expression >2sigma(I)
_cod_data_source_file c2ce25202c.txt
_cod_data_source_block 5
_cod_depositor_comments
;
The following automatic conversions were performed:

'_symmetry_cell_setting' value 'Monoclinic' changed to 'monoclinic'
according to /home/saulius/struct/CIF-dictionaries/cif_core.dic
dictionary named 'cif_core.dic' version 2.4.1 from 2010-06-29.

Automatic conversion script
Id: cif_fix_values 1891 2012-01-12 08:04:46Z andrius 
;
_cod_original_cell_volume 2791.04(5)
_cod_original_sg_symbol_H-M P2(1)/n
_cod_database_code 7208215

loop_
_symmetry_equiv_pos_as_xyz
'x, y, z'
'-x+1/2, y+1/2, -z+1/2'
'-x, -y, -z'
'x-1/2, -y-1/2, z-1/2'

loop_
_atom_site_label
_atom_site_type_symbol
_atom_site_fract_x
_atom_site_fract_y
_atom_site_fract_z
_atom_site_U_iso_or_equiv
_atom_site_adp_type
_atom_site_occupancy
_atom_site_symmetry_multiplicity
_atom_site_calc_flag
_atom_site_refinement_flags
Cd Cd 0.580011(19) 0.447281(12) 0.182768(13) 0.02963(7) Uani 1 1 d D
N1 N 0.7123(2) 0.53132(14) 0.13321(15) 0.0323(5) Uani 1 1 d .
N2 N 0.8109(2) 0.54916(15) -0.05382(14) 0.0357(5) Uani 1 1 d .
H2A H 0.7459 0.5234 -0.0867 0.043 Uiso 1 1 calc R
N3 N 0.8933(3) 0.40593(16) -0.47603(15) 0.0423(6) Uani 1 1 d .
H3A H 0.9359 0.3718 -0.4368 0.051 Uiso 1 1 calc R
N4 N 0.7377(2) 0.38369(14) -0.70866(15) 0.0354(5) Uani 1 1 d .
O1 O 0.9957(2) 0.60649(14) -0.05035(14) 0.0476(6) Uani 1 1 d .
O2 O 0.8169(3) 0.53779(15) -0.49854(16) 0.0861(11) Uani 1 1 d .
O3 O 0.40845(18) 0.54123(12) 0.15396(13) 0.0367(5) Uani 1 1 d .
O4 O 0.5630(2) 0.56134(13) 0.27278(13) 0.0445(5) Uani 1 1 d .
O5 O 0.0662(2) 0.85749(13) 0.29064(15) 0.0458(6) Uani 1 1 d .
O6 O 0.0451(2) 0.74612(13) 0.36703(15) 0.0495(6) Uani 1 1 d .
O7 O 0.5655(2) 0.36324(15) 0.06959(15) 0.0518(6) Uani 1 1 d D
C1 C 0.7947(3) 0.58154(19) 0.18926(19) 0.0365(7) Uani 1 1 d .
H1A H 0.7886 0.5886 0.2435 0.044 Uiso 1 1 calc R
C2 C 0.8880(3) 0.62302(18) 0.16891(18) 0.0392(7) Uani 1 1 d .
H2B H 0.9437 0.6577 0.2091 0.047 Uiso 1 1 calc R
C3 C 0.8993(3) 0.61340(18) 0.08944(18) 0.0369(7) Uani 1 1 d .
H3B H 0.9631 0.6405 0.0755 0.044 Uiso 1 1 calc R
C4 C 0.8136(3) 0.56253(16) 0.03038(17) 0.0298(6) Uani 1 1 d .
C5 C 0.7216(3) 0.52316(17) 0.05541(17) 0.0312(6) Uani 1 1 d .
H5A H 0.6633 0.4893 0.0159 0.037 Uiso 1 1 calc R
C6 C 0.8980(3) 0.57177(17) -0.08985(19) 0.0331(6) Uani 1 1 d .
C7 C 0.8611(3) 0.54854(19) -0.18322(18) 0.0389(7) Uani 1 1 d .
H7A H 0.7727 0.5606 -0.2103 0.047 Uiso 1 1 calc R
H7B H 0.8730 0.4881 -0.1880 0.047 Uiso 1 1 calc R
C8 C 0.9346(3) 0.5952(2) -0.2309(2) 0.0438(8) Uani 1 1 d .
H8A H 1.0213 0.5769 -0.2095 0.053 Uiso 1 1 calc R
H8B H 0.9326 0.6554 -0.2197 0.053 Uiso 1 1 calc R
C9 C 0.8833(4) 0.5801(2) -0.3267(2) 0.0490(8) Uani 1 1 d .
H9A H 0.7936 0.5897 -0.3461 0.059 Uiso 1 1 calc R
H9B H 0.9202 0.6214 -0.3548 0.059 Uiso 1 1 calc R
C10 C 0.9080(3) 0.4930(2) -0.35393(19) 0.0479(8) Uani 1 1 d .
H10A H 0.8645 0.4519 -0.3303 0.057 Uiso 1 1 calc R
H10B H 0.9970 0.4812 -0.3302 0.057 Uiso 1 1 calc R
C11 C 0.8671(3) 0.4816(2) -0.4497(2) 0.0433(7) Uani 1 1 d .
C12 C 0.8592(3) 0.37573(18) -0.56049(18) 0.0369(7) Uani 1 1 d .
C13 C 0.9113(3) 0.3005(2) -0.5755(2) 0.0487(8) Uani 1 1 d .
H13A H 0.9708 0.2725 -0.5311 0.058 Uiso 1 1 calc R
C14 C 0.8742(4) 0.2676(2) -0.6570(2) 0.0543(9) Uani 1 1 d .
H14A H 0.9072 0.2165 -0.6679 0.065 Uiso 1 1 calc R
C15 C 0.7885(3) 0.3105(2) -0.7218(2) 0.0467(8) Uani 1 1 d .
H15A H 0.7647 0.2882 -0.7768 0.056 Uiso 1 1 calc R
C16 C 0.7726(3) 0.41534(19) -0.62897(19) 0.0375(7) Uani 1 1 d .
H16A H 0.7369 0.4659 -0.6196 0.045 Uiso 1 1 calc R
C17 C 0.4530(3) 0.57596(17) 0.22613(18) 0.0309(6) Uani 1 1 d .
C18 C 0.3708(3) 0.63509(16) 0.25555(18) 0.0301(6) Uani 1 1 d .
C19 C 0.2790(3) 0.67860(18) 0.19435(19) 0.0368(7) Uani 1 1 d .
H19A H 0.2729 0.6732 0.1372 0.044 Uiso 1 1 calc R
C20 C 0.1941(3) 0.73121(18) 0.21666(19) 0.0367(7) Uani 1 1 d .
H20A H 0.1327 0.7603 0.1743 0.044 Uiso 1 1 calc R
C21 C 0.2014(2) 0.73982(16) 0.30085(18) 0.0306(6) Uani 1 1 d .
C22 C 0.0966(3) 0.78573(18) 0.32159(19) 0.0340(6) Uani 1 1 d .
C23 C 0.2991(3) 0.70008(16) 0.36615(17) 0.0296(6) Uani 1 1 d .
C24 C 0.3173(3) 0.7137(2) 0.4540(2) 0.0436(7) Uani 1 1 d .
H24A H 0.2639 0.7507 0.4690 0.052 Uiso 1 1 calc R
C25 C 0.4099(3) 0.6747(2) 0.5171(2) 0.0494(8) Uani 1 1 d .
H25A H 0.4204 0.6861 0.5740 0.059 Uiso 1 1 calc R
C26 C 0.4890(3) 0.6177(2) 0.4958(2) 0.0537(9) Uani 1 1 d .
H26A H 0.5506 0.5895 0.5387 0.064 Uiso 1 1 calc R
C27 C 0.4764(3) 0.6030(2) 0.4117(2) 0.0477(8) Uani 1 1 d .
H27A H 0.5293 0.5641 0.3988 0.057 Uiso 1 1 calc R
C28 C 0.3846(3) 0.64567(16) 0.34371(18) 0.0314(6) Uani 1 1 d .
O8 O 0.7497(3) 0.16580(17) 0.1170(2) 0.0656(7) Uani 1 1 d D
O9 O 0.7754(3) 0.3165(2) 0.0386(2) 0.0786(9) Uani 1 1 d D
H7C H 0.6375(13) 0.349(2) 0.0695(17) 0.088(15) Uiso 1 1 d D
H7D H 0.538(4) 0.3148(10) 0.0789(16) 0.096(16) Uiso 1 1 d D
H8C H 0.718(4) 0.133(2) 0.0747(18) 0.083(15) Uiso 1 1 d D
H8D H 0.817(3) 0.142(3) 0.149(3) 0.12(2) Uiso 1 1 d D
H9C H 0.843(3) 0.344(3) 0.059(4) 0.15(3) Uiso 1 1 d D
H9D H 0.784(5) 0.2655(13) 0.057(3) 0.11(2) Uiso 1 1 d D

loop_
_atom_site_aniso_label
_atom_site_aniso_U_11
_atom_site_aniso_U_22
_atom_site_aniso_U_33
_atom_site_aniso_U_23
_atom_site_aniso_U_13
_atom_site_aniso_U_12
Cd 0.03010(11) 0.03016(11) 0.03243(11) -0.00674(9) 0.01543(8) -0.00358(9)
N1 0.0327(13) 0.0360(13) 0.0298(13) -0.0005(10) 0.0125(11) -0.0026(10)
N2 0.0318(13) 0.0485(14) 0.0275(12) -0.0039(11) 0.0105(10) -0.0115(11)
N3 0.0532(17) 0.0431(15) 0.0288(14) 0.0054(11) 0.0110(13) 0.0095(13)
N4 0.0410(15) 0.0349(13) 0.0314(13) -0.0020(10) 0.0132(11) -0.0027(11)
O1 0.0381(13) 0.0646(15) 0.0436(13) -0.0089(11) 0.0180(11) -0.0166(11)
O2 0.158(3) 0.0419(15) 0.0357(14) 0.0006(11) 0.0006(16) 0.0250(16)
O3 0.0332(11) 0.0393(12) 0.0385(12) -0.0123(9) 0.0132(9) -0.0013(9)
O4 0.0357(12) 0.0544(14) 0.0419(12) -0.0143(10) 0.0104(10) 0.0108(10)
O5 0.0430(13) 0.0360(12) 0.0667(15) 0.0099(10) 0.0292(12) 0.0123(10)
O6 0.0502(14) 0.0419(12) 0.0712(16) 0.0137(11) 0.0399(13) 0.0125(10)
O7 0.0603(17) 0.0511(15) 0.0558(15) -0.0232(11) 0.0350(13) -0.0250(12)
C1 0.0391(17) 0.0427(16) 0.0284(15) -0.0018(12) 0.0118(14) -0.0032(13)
C2 0.0404(18) 0.0422(17) 0.0316(16) -0.0076(13) 0.0072(14) -0.0138(13)
C3 0.0334(16) 0.0411(17) 0.0365(17) 0.0021(13) 0.0119(14) -0.0114(13)
C4 0.0312(14) 0.0326(15) 0.0256(14) 0.0020(11) 0.0090(12) -0.0015(11)
C5 0.0297(15) 0.0335(14) 0.0295(15) -0.0021(11) 0.0085(12) -0.0069(11)
C6 0.0294(15) 0.0368(16) 0.0354(16) 0.0017(12) 0.0137(13) 0.0009(12)
C7 0.0360(16) 0.0482(18) 0.0353(16) -0.0029(13) 0.0155(13) -0.0023(14)
C8 0.053(2) 0.0450(18) 0.0389(18) -0.0026(14) 0.0232(16) -0.0079(15)
C9 0.068(2) 0.0446(18) 0.0407(19) 0.0020(14) 0.0260(18) -0.0002(16)
C10 0.060(2) 0.0476(19) 0.0316(17) 0.0002(14) 0.0092(16) 0.0025(16)
C11 0.055(2) 0.0395(17) 0.0325(17) 0.0032(14) 0.0108(15) 0.0006(15)
C12 0.0448(18) 0.0366(16) 0.0331(16) 0.0034(12) 0.0176(14) -0.0002(13)
C13 0.060(2) 0.0442(19) 0.0428(19) 0.0083(14) 0.0187(17) 0.0154(16)
C14 0.071(3) 0.0402(19) 0.056(2) -0.0022(16) 0.027(2) 0.0139(17)
C15 0.058(2) 0.0442(19) 0.0404(18) -0.0094(14) 0.0188(17) 0.0007(16)
C16 0.0459(18) 0.0348(15) 0.0349(17) 0.0007(12) 0.0177(15) 0.0036(13)
C17 0.0305(15) 0.0290(14) 0.0371(16) -0.0036(11) 0.0161(13) -0.0019(11)
C18 0.0291(15) 0.0289(14) 0.0355(16) -0.0052(11) 0.0149(13) -0.0015(11)
C19 0.0378(17) 0.0400(17) 0.0351(16) -0.0049(12) 0.0155(14) -0.0019(13)
C20 0.0312(16) 0.0403(17) 0.0382(17) 0.0043(13) 0.0108(13) 0.0045(13)
C21 0.0272(14) 0.0261(14) 0.0413(16) -0.0031(11) 0.0150(13) -0.0016(11)
C22 0.0284(15) 0.0333(16) 0.0409(17) -0.0022(12) 0.0121(13) 0.0027(12)
C23 0.0299(15) 0.0276(14) 0.0350(16) -0.0040(11) 0.0156(13) -0.0032(11)
C24 0.0427(19) 0.0470(18) 0.0465(19) -0.0091(14) 0.0220(16) -0.0028(14)
C25 0.050(2) 0.063(2) 0.0370(18) -0.0034(16) 0.0158(17) -0.0009(17)
C26 0.048(2) 0.069(2) 0.042(2) 0.0108(17) 0.0115(17) 0.0096(18)
C27 0.049(2) 0.054(2) 0.044(2) 0.0059(15) 0.0197(17) 0.0138(16)
C28 0.0295(15) 0.0284(14) 0.0388(16) -0.0023(11) 0.0145(13) -0.0018(11)
O8 0.082(2) 0.0494(16) 0.0594(18) -0.0063(14) 0.0153(17) 0.0091(15)
O9 0.060(2) 0.067(2) 0.117(3) 0.0152(19) 0.040(2) -0.0018(16)

loop_
_atom_type_symbol
_atom_type_description
_atom_type_scat_dispersion_real
_atom_type_scat_dispersion_imag
_atom_type_scat_source
C C 0.0033 0.0016 'International Tables Vol C Tables 4.2.6.8 and 6.1.1.4'
H H 0.0000 0.0000 'International Tables Vol C Tables 4.2.6.8 and 6.1.1.4'
N N 0.0061 0.0033 'International Tables Vol C Tables 4.2.6.8 and 6.1.1.4'
O O 0.0106 0.0060 'International Tables Vol C Tables 4.2.6.8 and 6.1.1.4'
Cd Cd -0.8075 1.2024 'International Tables Vol C Tables 4.2.6.8 and 6.1.1.4'

loop_
_geom_angle_atom_site_label_1
_geom_angle_atom_site_label_2
_geom_angle_atom_site_label_3
_geom_angle
_geom_angle_site_symmetry_1
_geom_angle_site_symmetry_3
O7 Cd N4 102.68(9) . 1_556
O7 Cd O5 86.39(8) . 2_545
N4 Cd O5 90.13(8) 1_556 2_545
O7 Cd N1 85.53(8) . .
N4 Cd N1 95.81(8) 1_556 .
O5 Cd N1 170.85(8) 2_545 .
O7 Cd O3 111.68(9) . .
N4 Cd O3 143.53(7) 1_556 .
O5 Cd O3 80.43(7) 2_545 .
N1 Cd O3 98.61(7) . .
O7 Cd O4 164.48(9) . .
N4 Cd O4 92.33(8) 1_556 .
O5 Cd O4 97.66(7) 2_545 .
N1 Cd O4 89.07(8) . .
O3 Cd O4 54.80(7) . .
O7 Cd C17 139.28(10) . .
N4 Cd C17 117.34(8) 1_556 .
O5 Cd C17 86.30(7) 2_545 .
N1 Cd C17 97.07(8) . .
O3 Cd C17 27.64(8) . .
O4 Cd C17 27.43(8) . .
C5 N1 C1 118.1(2) . .
C5 N1 Cd 123.13(18) . .
C1 N1 Cd 118.12(17) . .
C6 N2 C4 128.1(2) . .
C6 N2 H2A 115.9 . .
C4 N2 H2A 115.9 . .
C11 N3 C12 127.5(3) . .
C11 N3 H3A 116.2 . .
C12 N3 H3A 116.2 . .
C15 N4 C16 118.5(3) . .
C15 N4 Cd 120.7(2) . 1_554
C16 N4 Cd 120.48(19) . 1_554
C17 O3 Cd 92.03(17) . .
C17 O4 Cd 91.17(16) . .
C22 O5 Cd 126.43(18) . 2
Cd O7 H7C 110.2(10) . .
Cd O7 H7D 107.8(10) . .
H7C O7 H7D 100(4) . .
N1 C1 C2 121.8(3) . .
N1 C1 H1A 119.1 . .
C2 C1 H1A 119.1 . .
C3 C2 C1 120.2(3) . .
C3 C2 H2B 119.9 . .
C1 C2 H2B 119.9 . .
C2 C3 C4 118.6(2) . .
C2 C3 H3B 120.7 . .
C4 C3 H3B 120.7 . .
C3 C4 C5 117.9(2) . .
C3 C4 N2 124.9(2) . .
C5 C4 N2 117.2(2) . .
N1 C5 C4 123.4(3) . .
N1 C5 H5A 118.3 . .
C4 C5 H5A 118.3 . .
O1 C6 N2 123.0(3) . .
O1 C6 C7 124.0(2) . .
N2 C6 C7 113.0(2) . .
C6 C7 C8 113.7(2) . .
C6 C7 H7A 108.8 . .
C8 C7 H7A 108.8 . .
C6 C7 H7B 108.8 . .
C8 C7 H7B 108.8 . .
H7A C7 H7B 107.7 . .
C7 C8 C9 112.6(3) . .
C7 C8 H8A 109.1 . .
C9 C8 H8A 109.1 . .
C7 C8 H8B 109.1 . .
C9 C8 H8B 109.1 . .
H8A C8 H8B 107.8 . .
C10 C9 C8 114.3(3) . .
C10 C9 H9A 108.7 . .
C8 C9 H9A 108.7 . .
C10 C9 H9B 108.7 . .
C8 C9 H9B 108.7 . .
H9A C9 H9B 107.6 . .
C9 C10 C11 113.6(3) . .
C9 C10 H10A 108.8 . .
C11 C10 H10A 108.8 . .
C9 C10 H10B 108.8 . .
C11 C10 H10B 108.8 . .
H10A C10 H10B 107.7 . .
O2 C11 N3 122.8(3) . .
O2 C11 C10 122.1(3) . .
N3 C11 C10 115.1(3) . .
C16 C12 C13 118.0(3) . .
C16 C12 N3 123.6(3) . .
C13 C12 N3 118.4(3) . .
C14 C13 C12 119.3(3) . .
C14 C13 H13A 120.3 . .
C12 C13 H13A 120.3 . .
C15 C14 C13 119.5(3) . .
C15 C14 H14A 120.3 . .
C13 C14 H14A 120.3 . .
N4 C15 C14 122.1(3) . .
N4 C15 H15A 119.0 . .
C14 C15 H15A 119.0 . .
N4 C16 C12 122.6(3) . .
N4 C16 H16A 118.7 . .
C12 C16 H16A 118.7 . .
O4 C17 O3 120.8(2) . .
O4 C17 C18 120.5(2) . .
O3 C17 C18 118.7(3) . .
O4 C17 Cd 61.41(14) . .
O3 C17 Cd 60.33(14) . .
C18 C17 Cd 169.90(18) . .
C19 C18 C28 120.0(2) . .
C19 C18 C17 117.9(2) . .
C28 C18 C17 122.2(3) . .
C18 C19 C20 121.1(3) . .
C18 C19 H19A 119.5 . .
C20 C19 H19A 119.5 . .
C21 C20 C19 120.3(3) . .
C21 C20 H20A 119.8 . .
C19 C20 H20A 119.8 . .
C20 C21 C23 120.3(2) . .
C20 C21 C22 118.9(3) . .
C23 C21 C22 120.6(2) . .
O5 C22 O6 125.4(2) . .
O5 C22 C21 118.1(2) . .
O6 C22 C21 116.5(2) . .
C21 C23 C24 122.2(2) . .
C21 C23 C28 119.5(2) . .
C24 C23 C28 118.4(3) . .
C25 C24 C23 122.5(3) . .
C25 C24 H24A 118.8 . .
C23 C24 H24A 118.8 . .
C24 C25 C26 119.6(3) . .
C24 C25 H25A 120.2 . .
C26 C25 H25A 120.2 . .
C27 C26 C25 120.3(3) . .
C27 C26 H26A 119.9 . .
C25 C26 H26A 119.9 . .
C26 C27 C28 121.9(3) . .
C26 C27 H27A 119.0 . .
C28 C27 H27A 119.0 . .
C27 C28 C18 124.1(2) . .
C27 C28 C23 117.1(3) . .
C18 C28 C23 118.7(3) . .
H8C O8 H8D 107(4) . .
H9C O9 H9D 112(5) . .

loop_
_geom_bond_atom_site_label_1
_geom_bond_atom_site_label_2
_geom_bond_distance
_geom_bond_site_symmetry_2
Cd O7 2.259(2) .
Cd N4 2.306(2) 1_556
Cd O5 2.3252(19) 2_545
Cd N1 2.339(2) .
Cd O3 2.3614(19) .
Cd O4 2.3852(19) .
Cd C17 2.716(3) .
N1 C5 1.334(3) .
N1 C1 1.338(4) .
N2 C6 1.355(3) .
N2 C4 1.402(3) .
N2 H2A 0.8600 .
N3 C11 1.337(4) .
N3 C12 1.407(4) .
N3 H3A 0.8600 .
N4 C15 1.338(4) .
N4 C16 1.344(4) .
N4 Cd 2.306(2) 1_554
O1 C6 1.214(3) .
O2 C11 1.209(4) .
O3 C17 1.261(3) .
O4 C17 1.251(3) .
O5 C22 1.244(3) .
O5 Cd 2.3252(19) 2
O6 C22 1.258(3) .
O7 H7C 0.843(10) .
O7 H7D 0.858(10) .
C1 C2 1.373(4) .
C1 H1A 0.9300 .
C2 C3 1.373(4) .
C2 H2B 0.9300 .
C3 C4 1.385(4) .
C3 H3B 0.9300 .
C4 C5 1.386(4) .
C5 H5A 0.9300 .
C6 C7 1.510(4) .
C7 C8 1.511(4) .
C7 H7A 0.9700 .
C7 H7B 0.9700 .
C8 C9 1.521(4) .
C8 H8A 0.9700 .
C8 H8B 0.9700 .
C9 C10 1.502(4) .
C9 H9A 0.9700 .
C9 H9B 0.9700 .
C10 C11 1.511(4) .
C10 H10A 0.9700 .
C10 H10B 0.9700 .
C12 C16 1.381(4) .
C12 C13 1.383(4) .
C13 C14 1.378(5) .
C13 H13A 0.9300 .
C14 C15 1.367(5) .
C14 H14A 0.9300 .
C15 H15A 0.9300 .
C16 H16A 0.9300 .
C17 C18 1.505(3) .
C18 C19 1.374(4) .
C18 C28 1.427(4) .
C19 C20 1.407(4) .
C19 H19A 0.9300 .
C20 C21 1.377(4) .
C20 H20A 0.9300 .
C21 C23 1.414(4) .
C21 C22 1.521(3) .
C23 C24 1.418(4) .
C23 C28 1.429(3) .
C24 C25 1.359(5) .
C24 H24A 0.9300 .
C25 C26 1.392(4) .
C25 H25A 0.9300 .
C26 C27 1.373(4) .
C26 H26A 0.9300 .
C27 C28 1.426(4) .
C27 H27A 0.9300 .
O8 H8C 0.850(10) .
O8 H8D 0.857(10) .
O9 H9C 0.851(10) .
O9 H9D 0.855(10) .
